data_7043082
loop_
_publ_author_name
'Huang, Xing-Cai'
'Zhao, Xin-Hua'
'Shao, Dong'
'Wang, Xin-Yi'

_publ_section_title
;
 Syntheses, structures, and magnetic properties of a family of end-on
 azido-bridged CuII--LnIII complexes
;
_journal_name_full 'Dalton Trans.'
_journal_paper_doi 10.1039/C7DT01167A
_journal_year 2017
_chemical_formula_sum 'C44 H56 Cu2 Dy2 N22 O10'
_chemical_formula_weight 1505.19
_chemical_name_common CuDyvaldmpnN3
_chemical_name_systematic ?
_space_group_IT_number 2
_symmetry_cell_setting triclinic
_symmetry_space_group_name_Hall '-P 1'
_symmetry_space_group_name_H-M 'P -1'
_atom_sites_solution_hydrogens geom
_atom_sites_solution_primary direct
_atom_sites_solution_secondary difmap
_audit_creation_method SHELXL-97
_audit_update_record
;
2017-04-26 deposited with the CCDC.
2017-05-05 downloaded from the CCDC.
;
_cell_angle_alpha 99.895(8)
_cell_angle_beta 91.177(7)
_cell_angle_gamma 100.921(7)
_cell_formula_units_Z 1
_cell_length_a 9.900(3)
_cell_length_b 10.778(3)
_cell_length_c 13.432(4)
_cell_measurement_reflns_used 6541
_cell_measurement_temperature 293(2)
_cell_measurement_theta_max 27.91
_cell_measurement_theta_min 1.54
_cell_volume 1384.2(7)
_computing_cell_refinement 'Bruker SAINT'
_computing_data_collection 'Bruker Apex II'
_computing_data_reduction 'Bruker SAINT'
_computing_molecular_graphics Diamond
_computing_publication_material 'SHELXL-97 (Sheldrick, 2008)'
_computing_structure_refinement 'SHELXL-97 (Sheldrick, 2008)'
_computing_structure_solution 'SHELXS-97 (Sheldrick, 2008)'
_diffrn_ambient_temperature 293(2)
_diffrn_measured_fraction_theta_full 0.987
_diffrn_measured_fraction_theta_max 0.987
_diffrn_measurement_device_type 'Bruker APEX II'
_diffrn_measurement_method 'phi and omega scans'
_diffrn_radiation_monochromator graphite
_diffrn_radiation_source 'fine-focus sealed tube'
_diffrn_radiation_type MoK\a
_diffrn_radiation_wavelength 0.71073
_diffrn_reflns_av_R_equivalents 0.0474
_diffrn_reflns_av_sigmaI/netI 0.0432
_diffrn_reflns_limit_h_max 12
_diffrn_reflns_limit_h_min -12
_diffrn_reflns_limit_k_max 14
_diffrn_reflns_limit_k_min -14
_diffrn_reflns_limit_l_max 17
_diffrn_reflns_limit_l_min -17
_diffrn_reflns_number 30861
_diffrn_reflns_theta_full 27.91
_diffrn_reflns_theta_max 27.91
_diffrn_reflns_theta_min 1.54
_exptl_absorpt_coefficient_mu 3.501
_exptl_absorpt_correction_T_max 0.8444
_exptl_absorpt_correction_T_min 0.5714
_exptl_absorpt_correction_type multi-scan
_exptl_absorpt_process_details 'SADABS: Bruker, 2000'
_exptl_crystal_colour 'dark green'
_exptl_crystal_density_diffrn 1.806
_exptl_crystal_density_method 'not measured'
_exptl_crystal_description plate
_exptl_crystal_F_000 744
_exptl_crystal_size_max 0.18
_exptl_crystal_size_mid 0.14
_exptl_crystal_size_min 0.05
_refine_diff_density_max 1.086
_refine_diff_density_min -0.916
_refine_diff_density_rms 0.097
_refine_ls_extinction_method none
_refine_ls_goodness_of_fit_ref 1.032
_refine_ls_hydrogen_treatment constr
_refine_ls_matrix_type full
_refine_ls_number_parameters 384
_refine_ls_number_reflns 6541
_refine_ls_number_restraints 2
_refine_ls_restrained_S_all 1.032
_refine_ls_R_factor_all 0.0370
_refine_ls_R_factor_gt 0.0259
_refine_ls_shift/su_max 0.001
_refine_ls_shift/su_mean 0.000
_refine_ls_structure_factor_coef Fsqd
_refine_ls_weighting_details 'calc w=1/[\s^2^(Fo^2^)+(0.0302P)^2^+0.5435P] where P=(Fo^2^+2Fc^2^)/3'
_refine_ls_weighting_scheme calc
_refine_ls_wR_factor_gt 0.0618
_refine_ls_wR_factor_ref 0.0643
_reflns_number_gt 5755
_reflns_number_total 6541
_reflns_threshold_expression >2sigma(I)
_cod_data_source_file c7dt01167a2.cif
_cod_data_source_block CuDyvaldmpnN3
_cod_depositor_comments
;
 Marking attached hydrogen atoms.

 Antanas Vaitkus,
 2017-07-11

The following automatic conversions were performed:

'_symmetry_cell_setting' value 'Triclinic' changed to 'triclinic'
according to
/home/data/users/saulius/crontab/automatic-downloads/rss-feeds/RSC/lib/dictionaries/cif_core.dic
dictionary named 'cif_core.dic' version 2.4.2 from 2011-04-26.

'_exptl_absorpt_correction_type' value 'Multi-Scan' changed to
'multi-scan' according to
/home/data/users/saulius/crontab/automatic-downloads/rss-feeds/RSC/lib/dictionaries/cif_core.dic
dictionary named 'cif_core.dic' version 2.4.2 from 2011-04-26.

Automatic conversion script
Id: cif_fix_values 4973 2017-02-22 13:04:09Z antanas 
;
_cod_original_cell_volume 1384.2(8)
_cod_original_sg_symbol_H-M P-1
_cod_database_code 7043082

loop_
_symmetry_equiv_pos_as_xyz
'x, y, z'
'-x, -y, -z'

loop_
_atom_site_label
_atom_site_type_symbol
_atom_site_fract_x
_atom_site_fract_y
_atom_site_fract_z
_atom_site_U_iso_or_equiv
_atom_site_adp_type
_atom_site_occupancy
_atom_site_symmetry_multiplicity
_atom_site_calc_flag
_atom_site_refinement_flags
_atom_site_disorder_assembly
_atom_site_disorder_group
_atom_site_attached_hydrogens
Dy1 Dy -0.063427(13) 0.558493(13) 0.139922(10) 0.02944(5) Uani 1 1 d . . . 0
Cu1 Cu 0.19316(4) 0.82901(4) 0.20652(3) 0.03663(9) Uani 1 1 d . . . 0
C1 C -0.0803(3) 0.8531(3) 0.1264(2) 0.0331(6) Uani 1 1 d . . . 0
C2 C -0.2223(3) 0.7996(3) 0.1059(2) 0.0350(7) Uani 1 1 d . . . 0
C3 C -0.3142(3) 0.8719(3) 0.0816(3) 0.0416(7) Uani 1 1 d . . . 0
H3 H -0.4069 0.8346 0.0679 0.050 Uiso 1 1 calc R . . 0
C4 C -0.2684(4) 1.0007(4) 0.0774(3) 0.0481(8) Uani 1 1 d . . . 0
H4 H -0.3302 1.0496 0.0603 0.058 Uiso 1 1 calc R . . 0
C5 C -0.1315(4) 1.0560(3) 0.0986(3) 0.0496(9) Uani 1 1 d . . . 0
H5 H -0.1018 1.1425 0.0960 0.059 Uiso 1 1 calc R . . 0
C6 C -0.0359(3) 0.9837(3) 0.1240(3) 0.0391(7) Uani 1 1 d . . . 0
C7 C 0.1059(4) 1.0480(3) 0.1449(3) 0.0452(8) Uani 1 1 d . . . 0
H7 H 0.1267 1.1324 0.1343 0.054 Uiso 1 1 calc R . . 0
C8 C 0.3429(4) 1.0899(4) 0.1848(3) 0.0552(10) Uani 1 1 d . . . 0
H8A H 0.3302 1.1746 0.1765 0.066 Uiso 1 1 calc R . . 0
H8B H 0.3974 1.0587 0.1302 0.066 Uiso 1 1 calc R . . 0
C9 C 0.4221(3) 1.1012(3) 0.2846(3) 0.0457(8) Uani 1 1 d . . . 0
C10 C 0.5490(4) 1.2089(4) 0.2867(3) 0.0677(12) Uani 1 1 d . . . 0
H10A H 0.5197 1.2888 0.2865 0.102 Uiso 1 1 calc R . . 0
H10B H 0.6005 1.1896 0.2282 0.102 Uiso 1 1 calc R . . 0
H10C H 0.6060 1.2156 0.3468 0.102 Uiso 1 1 calc R . . 0
C11 C 0.3374(5) 1.1338(4) 0.3743(4) 0.0774(15) Uani 1 1 d . . . 0
H11A H 0.3933 1.1460 0.4357 0.116 Uiso 1 1 calc R . . 0
H11B H 0.2601 1.0650 0.3741 0.116 Uiso 1 1 calc R . . 0
H11C H 0.3051 1.2114 0.3699 0.116 Uiso 1 1 calc R . . 0
C12 C 0.4751(4) 0.9784(4) 0.2880(3) 0.0553(10) Uani 1 1 d . . . 0
H12A H 0.5274 0.9605 0.2287 0.066 Uiso 1 1 calc R . . 0
H12B H 0.5377 0.9925 0.3471 0.066 Uiso 1 1 calc R . . 0
C13 C 0.3972(3) 0.7882(3) 0.3479(3) 0.0448(8) Uani 1 1 d . . . 0
H13 H 0.4817 0.8150 0.3843 0.054 Uiso 1 1 calc R . . 0
C14 C 0.3188(3) 0.6675(3) 0.3631(3) 0.0416(7) Uani 1 1 d . . . 0
C15 C 0.3657(4) 0.6103(4) 0.4400(3) 0.0557(10) Uani 1 1 d . . . 0
H15 H 0.4480 0.6497 0.4765 0.067 Uiso 1 1 calc R . . 0
C16 C 0.2943(4) 0.4993(4) 0.4627(3) 0.0644(11) Uani 1 1 d . . . 0
H16 H 0.3258 0.4646 0.5154 0.077 Uiso 1 1 calc R . . 0
C17 C 0.1736(4) 0.4378(4) 0.4063(3) 0.0529(9) Uani 1 1 d . . . 0
H17 H 0.1237 0.3620 0.4219 0.064 Uiso 1 1 calc R . . 0
C18 C 0.1275(3) 0.4878(3) 0.3283(2) 0.0380(7) Uani 1 1 d . . . 0
C19 C 0.1972(3) 0.6053(3) 0.3055(2) 0.0355(7) Uani 1 1 d . . . 0
C20 C -0.4011(3) 0.6195(4) 0.1208(3) 0.0533(9) Uani 1 1 d . . . 0
H20A H -0.4376 0.6733 0.1738 0.080 Uiso 1 1 calc R . . 0
H20B H -0.4111 0.5345 0.1359 0.080 Uiso 1 1 calc R . . 0
H20C H -0.4504 0.6162 0.0578 0.080 Uiso 1 1 calc R . . 0
C21 C -0.0847(4) 0.3360(4) 0.3028(3) 0.0591(11) Uani 1 1 d . . . 0
H21A H -0.0456 0.2616 0.3057 0.089 Uiso 1 1 calc R . . 0
H21B H -0.1667 0.3119 0.2588 0.089 Uiso 1 1 calc R . . 0
H21C H -0.1074 0.3716 0.3694 0.089 Uiso 1 1 calc R . . 0
C22 C 0.196(2) 0.9309(14) 0.5762(17) 0.218(13) Uani 0.565(9) 1 d PD A 1 3
C22' C 0.0930(13) 0.8668(19) 0.4826(6) 0.085(5) Uani 0.435(9) 1 d PD A 2 3
N1 N 0.2072(3) 1.0035(3) 0.1764(2) 0.0430(7) Uani 1 1 d . . . 0
N2 N 0.3671(3) 0.8643(3) 0.2913(2) 0.0403(6) Uani 1 1 d . . . 0
N3 N -0.1628(4) 0.6086(4) 0.2994(2) 0.0585(9) Uani 1 1 d . . . 0
N4 N -0.2122(4) 0.6896(4) 0.3367(3) 0.0664(10) Uani 1 1 d . . . 0
N5 N -0.2624(6) 0.7737(6) 0.3751(4) 0.132(2) Uani 1 1 d . . . 0
N6 N 0.0895(3) 0.4438(3) 0.0427(2) 0.0361(6) Uani 1 1 d . . . 0
N7 N 0.1930(3) 0.4191(3) 0.0844(2) 0.0509(7) Uani 1 1 d . . . 0
N8 N 0.2892(4) 0.3964(5) 0.1231(3) 0.0879(14) Uani 1 1 d . . . 0
N9 N 0.3211(3) 0.7661(3) 0.0562(2) 0.0472(7) Uani 1 1 d . . . 0
N10 N 0.2782(2) 0.6971(2) -0.0174(2) 0.0340(6) Uani 1 1 d . . . 0
N11 N 0.2368(3) 0.6289(3) -0.0948(2) 0.0456(7) Uani 1 1 d . . . 0
O1 O 0.0039(2) 0.77711(19) 0.14593(17) 0.0350(5) Uani 1 1 d . . . 0
O2 O 0.1453(2) 0.6522(2) 0.23111(16) 0.0358(5) Uani 1 1 d . . . 0
O3 O -0.2572(2) 0.6716(2) 0.11301(18) 0.0378(5) Uani 1 1 d . . . 0
O4 O 0.0134(2) 0.4302(2) 0.26429(17) 0.0398(5) Uani 1 1 d . . . 0
O5 O 0.0784(18) 0.8708(16) 0.5145(17) 0.258(10) Uani 0.565(9) 1 d PD A 1 1
O5' O 0.0629(7) 0.8786(7) 0.3831(6) 0.074(3) Uani 0.435(9) 1 d PD A 2 1

loop_
_atom_site_aniso_label
_atom_site_aniso_U_11
_atom_site_aniso_U_22
_atom_site_aniso_U_33
_atom_site_aniso_U_23
_atom_site_aniso_U_13
_atom_site_aniso_U_12
Dy1 0.02628(7) 0.02712(8) 0.03247(8) 0.00235(6) -0.00156(5) 0.00215(5)
Cu1 0.03182(19) 0.0292(2) 0.0438(2) 0.00198(17) -0.00912(16) -0.00120(15)
C1 0.0337(15) 0.0337(16) 0.0317(16) 0.0028(13) 0.0018(12) 0.0086(12)
C2 0.0352(15) 0.0350(16) 0.0342(16) 0.0015(13) 0.0028(12) 0.0094(13)
C3 0.0328(16) 0.049(2) 0.0452(19) 0.0074(16) 0.0016(14) 0.0142(14)
C4 0.050(2) 0.051(2) 0.052(2) 0.0167(17) 0.0047(16) 0.0268(17)
C5 0.058(2) 0.0367(19) 0.058(2) 0.0147(17) 0.0070(18) 0.0124(16)
C6 0.0419(17) 0.0345(17) 0.0410(18) 0.0054(14) 0.0030(14) 0.0088(13)
C7 0.052(2) 0.0294(17) 0.051(2) 0.0069(15) 0.0009(16) 0.0013(14)
C8 0.046(2) 0.047(2) 0.067(3) 0.0163(19) -0.0020(17) -0.0123(16)
C9 0.0434(18) 0.0389(18) 0.0418(19) -0.0060(15) 0.0042(14) -0.0130(14)
C10 0.057(2) 0.061(3) 0.065(3) 0.001(2) 0.001(2) -0.027(2)
C11 0.081(3) 0.059(3) 0.069(3) -0.024(2) 0.030(2) -0.017(2)
C12 0.0356(18) 0.058(2) 0.063(3) 0.006(2) -0.0084(16) -0.0098(16)
C13 0.0345(16) 0.051(2) 0.0436(19) -0.0019(16) -0.0142(14) 0.0054(14)
C14 0.0397(17) 0.0413(18) 0.0409(19) 0.0004(15) -0.0099(14) 0.0082(14)
C15 0.053(2) 0.057(2) 0.052(2) 0.0042(19) -0.0240(17) 0.0073(18)
C16 0.076(3) 0.067(3) 0.053(2) 0.017(2) -0.022(2) 0.017(2)
C17 0.063(2) 0.050(2) 0.048(2) 0.0178(18) -0.0066(17) 0.0096(18)
C18 0.0403(17) 0.0375(17) 0.0361(17) 0.0048(14) -0.0037(13) 0.0094(13)
C19 0.0385(16) 0.0355(16) 0.0324(16) 0.0015(13) -0.0043(12) 0.0117(13)
C20 0.0262(16) 0.053(2) 0.078(3) 0.008(2) 0.0045(16) 0.0023(15)
C21 0.056(2) 0.056(2) 0.062(3) 0.027(2) -0.0012(18) -0.0101(18)
C22 0.27(2) 0.087(10) 0.27(3) 0.056(13) -0.18(2) -0.016(12)
C22' 0.071(8) 0.113(13) 0.074(9) 0.011(8) 0.058(8) 0.022(8)
N1 0.0384(14) 0.0352(15) 0.0505(17) 0.0052(13) -0.0020(12) -0.0026(11)
N2 0.0324(13) 0.0424(16) 0.0386(15) -0.0030(13) -0.0037(11) -0.0012(11)
N3 0.069(2) 0.074(2) 0.0414(18) 0.0123(17) 0.0151(16) 0.0319(19)
N4 0.062(2) 0.099(3) 0.0413(19) 0.007(2) 0.0122(16) 0.028(2)
N5 0.147(5) 0.170(6) 0.090(4) -0.019(4) 0.019(3) 0.100(5)
N6 0.0365(13) 0.0391(15) 0.0323(14) 0.0025(11) 0.0013(11) 0.0102(11)
N7 0.0561(18) 0.0563(19) 0.0423(17) 0.0047(15) 0.0007(14) 0.0200(15)
N8 0.083(3) 0.121(4) 0.069(3) 0.005(3) -0.014(2) 0.054(3)
N9 0.0431(16) 0.0470(17) 0.0462(18) 0.0000(15) -0.0043(13) 0.0037(13)
N10 0.0276(12) 0.0310(13) 0.0424(16) 0.0073(12) 0.0009(11) 0.0027(10)
N11 0.0423(15) 0.0415(16) 0.0469(18) 0.0064(14) -0.0012(13) -0.0055(12)
O1 0.0274(10) 0.0269(10) 0.0487(13) 0.0034(9) -0.0073(9) 0.0044(8)
O2 0.0346(11) 0.0318(11) 0.0377(12) 0.0054(9) -0.0085(9) 0.0003(9)
O3 0.0256(10) 0.0350(12) 0.0507(14) 0.0050(10) 0.0002(9) 0.0037(8)
O4 0.0399(12) 0.0380(12) 0.0398(13) 0.0102(10) -0.0033(9) 0.0010(9)
O5 0.32(2) 0.176(16) 0.31(2) 0.155(18) -0.054(18) 0.024(15)
O5' 0.080(5) 0.069(5) 0.064(5) 0.006(4) 0.018(4) -0.001(4)

loop_
_atom_type_symbol
_atom_type_description
_atom_type_scat_dispersion_real
_atom_type_scat_dispersion_imag
_atom_type_scat_source
C C 0.0033 0.0016 'International Tables Vol C Tables 4.2.6.8 and 6.1.1.4'
H H 0.0000 0.0000 'International Tables Vol C Tables 4.2.6.8 and 6.1.1.4'
N N 0.0061 0.0033 'International Tables Vol C Tables 4.2.6.8 and 6.1.1.4'
O O 0.0106 0.0060 'International Tables Vol C Tables 4.2.6.8 and 6.1.1.4'
Cu Cu 0.3201 1.2651 'International Tables Vol C Tables 4.2.6.8 and 6.1.1.4'
Dy Dy -0.1892 4.4098 'International Tables Vol C Tables 4.2.6.8 and 6.1.1.4'

loop_
_geom_angle_atom_site_label_1
_geom_angle_atom_site_label_2
_geom_angle_atom_site_label_3
_geom_angle
_geom_angle_site_symmetry_1
_geom_angle_site_symmetry_3
O1 Dy1 O2 65.10(7) . .
O1 Dy1 N11 148.06(9) . 2_565
O2 Dy1 N11 146.28(9) . 2_565
O1 Dy1 N3 87.32(11) . .
O2 Dy1 N3 84.24(11) . .
N11 Dy1 N3 90.40(12) 2_565 .
O1 Dy1 N6 110.77(8) . .
O2 Dy1 N6 79.97(8) . .
N11 Dy1 N6 87.39(10) 2_565 .
N3 Dy1 N6 147.65(10) . .
O1 Dy1 N6 82.73(8) . 2_565
O2 Dy1 N6 121.03(8) . 2_565
N11 Dy1 N6 80.83(10) 2_565 2_565
N3 Dy1 N6 144.55(10) . 2_565
N6 Dy1 N6 66.69(10) . 2_565
O1 Dy1 O3 65.53(7) . .
O2 Dy1 O3 125.58(7) . .
N11 Dy1 O3 83.47(9) 2_565 .
N3 Dy1 O3 72.02(10) . .
N6 Dy1 O3 139.46(8) . .
N6 Dy1 O3 72.88(8) 2_565 .
O1 Dy1 O4 126.23(7) . .
O2 Dy1 O4 64.73(7) . .
N11 Dy1 O4 82.16(9) 2_565 .
N3 Dy1 O4 69.74(10) . .
N6 Dy1 O4 77.99(8) . .
N6 Dy1 O4 141.22(8) 2_565 .
O3 Dy1 O4 138.85(7) . .
O1 Dy1 Cu1 32.83(5) . .
O2 Dy1 Cu1 32.90(5) . .
N11 Dy1 Cu1 179.10(7) 2_565 .
N3 Dy1 Cu1 89.82(10) . .
N6 Dy1 Cu1 91.97(7) . .
N6 Dy1 Cu1 99.49(6) 2_565 .
O3 Dy1 Cu1 97.42(5) . .
O4 Dy1 Cu1 97.10(5) . .
O2 Cu1 O1 79.12(8) . .
O2 Cu1 N1 170.19(10) . .
O1 Cu1 N1 91.34(10) . .
O2 Cu1 N2 92.33(10) . .
O1 Cu1 N2 167.93(11) . .
N1 Cu1 N2 96.75(12) . .
O2 Cu1 N9 92.72(10) . .
O1 Cu1 N9 99.51(10) . .
N1 Cu1 N9 91.09(11) . .
N2 Cu1 N9 89.31(11) . .
O2 Cu1 Dy1 40.37(6) . .
O1 Cu1 Dy1 39.57(6) . .
N1 Cu1 Dy1 130.49(8) . .
N2 Cu1 Dy1 132.69(8) . .
N9 Cu1 Dy1 91.75(7) . .
O1 C1 C6 123.3(3) . .
O1 C1 C2 118.6(3) . .
C6 C1 C2 118.1(3) . .
C3 C2 O3 124.4(3) . .
C3 C2 C1 121.5(3) . .
O3 C2 C1 114.1(3) . .
C2 C3 C4 119.8(3) . .
C2 C3 H3 120.1 . .
C4 C3 H3 120.1 . .
C5 C4 C3 120.1(3) . .
C5 C4 H4 120.0 . .
C3 C4 H4 120.0 . .
C4 C5 C6 121.0(3) . .
C4 C5 H5 119.5 . .
C6 C5 H5 119.5 . .
C1 C6 C5 119.5(3) . .
C1 C6 C7 122.5(3) . .
C5 C6 C7 118.0(3) . .
N1 C7 C6 128.3(3) . .
N1 C7 H7 115.9 . .
C6 C7 H7 115.9 . .
N1 C8 C9 113.6(3) . .
N1 C8 H8A 108.8 . .
C9 C8 H8A 108.8 . .
N1 C8 H8B 108.8 . .
C9 C8 H8B 108.8 . .
H8A C8 H8B 107.7 . .
C11 C9 C8 112.2(4) . .
C11 C9 C12 111.4(4) . .
C8 C9 C12 109.9(3) . .
C11 C9 C10 109.7(3) . .
C8 C9 C10 106.5(3) . .
C12 C9 C10 107.0(3) . .
C9 C10 H10A 109.5 . .
C9 C10 H10B 109.5 . .
H10A C10 H10B 109.5 . .
C9 C10 H10C 109.5 . .
H10A C10 H10C 109.5 . .
H10B C10 H10C 109.5 . .
C9 C11 H11A 109.5 . .
C9 C11 H11B 109.5 . .
H11A C11 H11B 109.5 . .
C9 C11 H11C 109.5 . .
H11A C11 H11C 109.5 . .
H11B C11 H11C 109.5 . .
N2 C12 C9 114.8(3) . .
N2 C12 H12A 108.6 . .
C9 C12 H12A 108.6 . .
N2 C12 H12B 108.6 . .
C9 C12 H12B 108.6 . .
H12A C12 H12B 107.5 . .
N2 C13 C14 129.0(3) . .
N2 C13 H13 115.5 . .
C14 C13 H13 115.5 . .
C15 C14 C19 119.0(3) . .
C15 C14 C13 118.0(3) . .
C19 C14 C13 123.0(3) . .
C16 C15 C14 121.8(3) . .
C16 C15 H15 119.1 . .
C14 C15 H15 119.1 . .
C15 C16 C17 119.3(3) . .
C15 C16 H16 120.3 . .
C17 C16 H16 120.3 . .
C18 C17 C16 120.5(4) . .
C18 C17 H17 119.7 . .
C16 C17 H17 119.7 . .
C17 C18 O4 124.8(3) . .
C17 C18 C19 121.2(3) . .
O4 C18 C19 114.0(3) . .
O2 C19 C14 123.2(3) . .
O2 C19 C18 118.8(3) . .
C14 C19 C18 118.0(3) . .
O3 C20 H20A 109.5 . .
O3 C20 H20B 109.5 . .
H20A C20 H20B 109.5 . .
O3 C20 H20C 109.5 . .
H20A C20 H20C 109.5 . .
H20B C20 H20C 109.5 . .
O4 C21 H21A 109.5 . .
O4 C21 H21B 109.5 . .
H21A C21 H21B 109.5 . .
O4 C21 H21C 109.5 . .
H21A C21 H21C 109.5 . .
H21B C21 H21C 109.5 . .
C7 N1 C8 115.8(3) . .
C7 N1 Cu1 124.7(2) . .
C8 N1 Cu1 119.5(2) . .
C13 N2 C12 115.4(3) . .
C13 N2 Cu1 123.2(2) . .
C12 N2 Cu1 121.2(2) . .
N4 N3 Dy1 134.7(3) . .
N3 N4 N5 179.6(6) . .
N7 N6 Dy1 120.7(2) . .
N7 N6 Dy1 123.5(2) . 2_565
Dy1 N6 Dy1 113.32(10) . 2_565
N8 N7 N6 179.8(5) . .
N10 N9 Cu1 127.2(2) . .
N9 N10 N11 177.7(3) . .
N10 N11 Dy1 133.9(2) . 2_565
C1 O1 Cu1 127.44(19) . .
C1 O1 Dy1 124.16(18) . .
Cu1 O1 Dy1 107.61(8) . .
C19 O2 Cu1 126.51(18) . .
C19 O2 Dy1 124.31(18) . .
Cu1 O2 Dy1 106.72(9) . .
C2 O3 C20 117.1(2) . .
C2 O3 Dy1 117.16(16) . .
C20 O3 Dy1 124.9(2) . .
C18 O4 C21 115.4(3) . .
C18 O4 Dy1 117.51(18) . .
C21 O4 Dy1 120.7(2) . .

loop_
_geom_bond_atom_site_label_1
_geom_bond_atom_site_label_2
_geom_bond_distance
_geom_bond_site_symmetry_2
Dy1 O1 2.311(2) .
Dy1 O2 2.339(2) .
Dy1 N11 2.370(3) 2_565
Dy1 N3 2.395(3) .
Dy1 N6 2.400(3) .
Dy1 N6 2.456(3) 2_565
Dy1 O3 2.511(2) .
Dy1 O4 2.534(2) .
Dy1 Cu1 3.4580(9) .
Cu1 O2 1.961(2) .
Cu1 O1 1.967(2) .
Cu1 N1 1.971(3) .
Cu1 N2 1.982(3) .
Cu1 N9 2.471(3) .
C1 O1 1.326(3) .
C1 C6 1.400(4) .
C1 C2 1.417(4) .
C2 C3 1.373(4) .
C2 O3 1.377(4) .
C3 C4 1.388(5) .
C3 H3 0.9300 .
C4 C5 1.375(5) .
C4 H4 0.9300 .
C5 C6 1.406(5) .
C5 H5 0.9300 .
C6 C7 1.442(5) .
C7 N1 1.284(4) .
C7 H7 0.9300 .
C8 N1 1.472(4) .
C8 C9 1.514(5) .
C8 H8A 0.9700 .
C8 H8B 0.9700 .
C9 C11 1.511(5) .
C9 C12 1.520(6) .
C9 C10 1.537(5) .
C10 H10A 0.9600 .
C10 H10B 0.9600 .
C10 H10C 0.9600 .
C11 H11A 0.9600 .
C11 H11B 0.9600 .
C11 H11C 0.9600 .
C12 N2 1.476(4) .
C12 H12A 0.9700 .
C12 H12B 0.9700 .
C13 N2 1.280(4) .
C13 C14 1.432(5) .
C13 H13 0.9300 .
C14 C15 1.404(5) .
C14 C19 1.405(4) .
C15 C16 1.355(6) .
C15 H15 0.9300 .
C16 C17 1.389(5) .
C16 H16 0.9300 .
C17 C18 1.365(4) .
C17 H17 0.9300 .
C18 O4 1.382(4) .
C18 C19 1.408(4) .
C19 O2 1.330(3) .
C20 O3 1.442(4) .
C20 H20A 0.9600 .
C20 H20B 0.9600 .
C20 H20C 0.9600 .
C21 O4 1.439(4) .
C21 H21A 0.9600 .
C21 H21B 0.9600 .
C21 H21C 0.9600 .
C22 O5 1.3947(11) .
C22' O5' 1.3953(11) .
N3 N4 1.128(5) .
N4 N5 1.165(6) .
N6 N7 1.252(4) .
N6 Dy1 2.456(3) 2_565
N7 N8 1.160(4) .
N9 N10 1.149(4) .
N10 N11 1.181(4) .
N11 Dy1 2.370(3) 2_565
